data_4088974
loop_
_publ_author_name
'Lambic, Nikola S.'
'Lilly, Cassandra P.'
'Sommer, Roger D.'
'Ison, Elon A.'

_publ_section_title
;
 Mechanism for the Reaction of CO with Oxorhenium Hydrides: Migratory
 Insertion of CO into Rhenium Hydride and Formyl Bonds leads to Migration
 from Rhenium to the Oxo Ligand
;
_journal_issue 17
_journal_name_full Organometallics
_journal_page_first 3060
_journal_paper_doi 10.1021/acs.organomet.6b00591
_journal_volume 35
_journal_year 2016
_chemical_formula_moiety 'C38 H24 F20 N6 O6 Re2, C7 H8'
_chemical_formula_sum 'C45 H32 F20 N6 O6 Re2'
_chemical_formula_weight 1505.16
_chemical_name_common formate
_space_group_crystal_system monoclinic
_space_group_IT_number 14
_space_group_name_Hall '-P 2ybc'
_space_group_name_H-M_alt 'P 1 21/c 1'
_atom_sites_solution_hydrogens mixed
_cell_angle_alpha 90
_cell_angle_beta 97.0360(10)
_cell_angle_gamma 90
_cell_formula_units_Z 4
_cell_length_a 8.7430(2)
_cell_length_b 24.9855(7)
_cell_length_c 23.0492(7)
_cell_measurement_reflns_used 2500
_cell_measurement_temperature 100.(2)
_cell_measurement_theta_max 25.7157
_cell_measurement_theta_min 2.3304
_cell_volume 4997.1(2)
_computing_cell_refinement 'APEX3 v2015.5-2 (Bruker AXS)'
_computing_data_collection 'Bruker Instrument Service v2013.12.0.0'
_computing_data_reduction 'SAINT V8.34A (Bruker AXS Inc., 2013)'
_computing_molecular_graphics 'Bruker SHELXTL'
_computing_publication_material 'Bruker SHELXTL'
_computing_structure_refinement 'SHELXL-2013 (Sheldrick, 2013)'
_computing_structure_solution 'SHELXS-97 (Sheldrick 2008)'
_diffrn_ambient_temperature 100.(2)
_diffrn_detector_area_resol_mean 8.3333
_diffrn_measured_fraction_theta_full 1.000
_diffrn_measured_fraction_theta_max 1.000
_diffrn_measurement_device_type 'Bruker-Nonius X8 Kappa APEX II'
_diffrn_measurement_method 'phi and omega scans'
_diffrn_radiation_monochromator graphite
_diffrn_radiation_type MoK\a
_diffrn_radiation_wavelength 0.71073
_diffrn_reflns_av_R_equivalents 0.0433
_diffrn_reflns_av_unetI/netI 0.0336
_diffrn_reflns_limit_h_max 11
_diffrn_reflns_limit_h_min -7
_diffrn_reflns_limit_k_max 33
_diffrn_reflns_limit_k_min -33
_diffrn_reflns_limit_l_max 28
_diffrn_reflns_limit_l_min -30
_diffrn_reflns_number 95196
_diffrn_reflns_theta_full 28.28
_diffrn_reflns_theta_max 28.28
_diffrn_reflns_theta_min 1.86
_diffrn_source 'fine-focus sealed tube'
_exptl_absorpt_coefficient_mu 4.969
_exptl_absorpt_correction_T_max 0.66
_exptl_absorpt_correction_T_min 0.42
_exptl_absorpt_correction_type multi-scan
_exptl_absorpt_process_details 'SADABS V2014/5 (Bruker AXS Inc.)'
_exptl_crystal_colour yellow
_exptl_crystal_density_diffrn 2.001
_exptl_crystal_density_method 'not measured'
_exptl_crystal_description plate
_exptl_crystal_F_000 2888
_exptl_crystal_size_max 0.206
_exptl_crystal_size_mid 0.137
_exptl_crystal_size_min 0.090
_refine_diff_density_max 1.726
_refine_diff_density_min -2.033
_refine_ls_extinction_method none
_refine_ls_goodness_of_fit_ref 1.267
_refine_ls_hydrogen_treatment mixed
_refine_ls_matrix_type full
_refine_ls_number_parameters 855
_refine_ls_number_reflns 12419
_refine_ls_number_restraints 877
_refine_ls_restrained_S_all 1.235
_refine_ls_R_factor_all 0.0541
_refine_ls_R_factor_gt 0.0427
_refine_ls_shift/su_max 0.002
_refine_ls_shift/su_mean 0.000
_refine_ls_structure_factor_coef Fsqd
_refine_ls_weighting_details
;

w=1/[\s^2^(Fo^2^)+(0.0162P)^2^+30.1949P]
where P=(Fo^2^+2Fc^2^)/3
;
_refine_ls_weighting_scheme calc
_refine_ls_wR_factor_gt 0.0797
_refine_ls_wR_factor_ref 0.0824
_reflns_number_gt 10750
_reflns_number_total 12419
_reflns_threshold_expression 'I > 2\s(I)'
_cod_data_source_file om6b00591_si_003.cif
_cod_data_source_block rds316
_cod_database_code 4088974

loop_
_space_group_symop_operation_xyz
'x, y, z'
'-x, y+1/2, -z+1/2'
'-x, -y, -z'
'x, -y-1/2, z-1/2'

loop_
_atom_site_type_symbol
_atom_site_label
_atom_site_fract_x
_atom_site_fract_y
_atom_site_fract_z
_atom_site_U_iso_or_equiv
_atom_site_adp_type
_atom_site_calc_flag
_atom_site_refinement_flags_adp
_atom_site_refinement_flags_occupancy
_atom_site_refinement_flags_posn
_atom_site_occupancy
_atom_site_disorder_assembly
_atom_site_disorder_group
Re Re1 0.18206(2) 0.36973(2) 0.29274(2) 0.01282(5) Uani d U . . 1.0 . .
Re Re2 0.17241(2) 0.59315(2) 0.30513(2) 0.01392(5) Uani d U . . 1.0 . .
F F1 0.1800(4) 0.19988(14) 0.30860(16) 0.0313(8) Uani d U . . 1.0 . .
F F2 0.4047(5) 0.13435(15) 0.35487(18) 0.0428(10) Uani d U . . 1.0 . .
F F3 0.6297(5) 0.1710(2) 0.43741(18) 0.0525(13) Uani d U . . 1.0 . .
F F4 0.6334(4) 0.2762(2) 0.46818(17) 0.0480(11) Uani d U . . 1.0 . .
F F5 0.4085(4) 0.34162(16) 0.42364(16) 0.0342(9) Uani d U . . 1.0 . .
F F6 0.2753(7) 0.43145(17) 0.1598(2) 0.0623(15) Uani d U . . 1.0 . .
F F7 0.4755(8) 0.4109(2) 0.0830(3) 0.086(2) Uani d U . . 1.0 . .
F F8 0.5277(5) 0.3089(2) 0.05104(19) 0.0601(14) Uani d U . . 1.0 . .
F F9 0.3799(5) 0.22711(17) 0.09839(17) 0.0473(11) Uani d U . . 1.0 . .
F F10 0.1792(5) 0.24756(15) 0.17535(18) 0.0412(10) Uani d U . . 1.0 . .
F F11 0.0072(5) 0.57094(15) 0.45504(18) 0.0371(9) Uani d U . . 1.0 . .
F F12 -0.1929(5) 0.63448(18) 0.5036(2) 0.0526(12) Uani d U . . 1.0 . .
F F13 -0.1636(5) 0.74227(17) 0.49987(16) 0.0390(10) Uani d U . . 1.0 . .
F F14 0.0635(4) 0.78631(14) 0.44420(15) 0.0304(8) Uani d U . . 1.0 . .
F F15 0.2566(4) 0.72476(13) 0.39363(14) 0.0250(7) Uani d U . . 1.0 . .
F F16 -0.068(2) 0.5004(9) 0.1766(11) 0.026(3) Uani d U P D 0.59(6) A 1
F F17 -0.2716(18) 0.5366(9) 0.0893(9) 0.035(3) Uani d U P D 0.59(6) A 1
F F18 -0.217(3) 0.6297(10) 0.0331(7) 0.037(4) Uani d U P D 0.59(6) A 1
F F19 0.040(3) 0.6875(8) 0.0705(8) 0.034(3) Uani d U P D 0.59(6) A 1
F F20 0.232(2) 0.6565(8) 0.1630(10) 0.024(3) Uani d U P D 0.59(6) A 1
C C33 0.089(3) 0.5766(10) 0.1728(11) 0.020(3) Uani d U P D 0.59(6) A 1
C C34 0.112(2) 0.6243(8) 0.1443(8) 0.019(3) Uani d U P D 0.59(6) A 1
C C35 0.011(2) 0.6417(8) 0.0972(7) 0.025(3) Uani d U P D 0.59(6) A 1
C C36 -0.117(2) 0.6123(9) 0.0783(6) 0.025(3) Uani d U P D 0.59(6) A 1
C C37 -0.146(2) 0.5659(10) 0.1059(8) 0.027(4) Uani d U P D 0.59(6) A 1
C C38 -0.040(2) 0.5476(10) 0.1513(11) 0.025(4) Uani d U P D 0.59(6) A 1
F F16A -0.069(4) 0.4939(13) 0.1859(17) 0.031(6) Uani d U P D 0.41(6) A 2
F F17A -0.292(3) 0.5243(12) 0.1011(13) 0.037(5) Uani d U P D 0.41(6) A 2
F F18A -0.259(4) 0.6156(13) 0.0386(10) 0.039(5) Uani d U P D 0.41(6) A 2
F F19A -0.005(5) 0.6773(11) 0.0659(11) 0.039(5) Uani d U P D 0.41(6) A 2
F F20A 0.209(4) 0.6512(12) 0.1529(14) 0.032(5) Uani d U P D 0.41(6) A 2
C C33A 0.081(4) 0.5694(13) 0.1706(15) 0.020(4) Uani d U P D 0.41(6) A 2
C C34A 0.088(4) 0.6177(13) 0.1410(14) 0.030(6) Uani d U P D 0.41(6) A 2
C C35A -0.022(4) 0.6318(12) 0.0948(10) 0.027(5) Uani d U P D 0.41(6) A 2
C C36A -0.149(4) 0.6002(13) 0.0814(11) 0.035(6) Uani d U P D 0.41(6) A 2
C C37A -0.165(3) 0.5543(12) 0.1121(12) 0.027(5) Uani d U P D 0.41(6) A 2
C C38A -0.052(4) 0.5399(13) 0.1565(15) 0.023(5) Uani d U P D 0.41(6) A 2
O O1 0.5219(5) 0.3543(2) 0.2872(2) 0.0338(11) Uani d U . . 1.0 . .
O O2 -0.1723(5) 0.5826(2) 0.3070(2) 0.0370(11) Uani d U . . 1.0 . .
O O3 0.1193(5) 0.70818(17) 0.26546(18) 0.0306(10) Uani d U . . 1.0 . .
O O4 0.1991(4) 0.42723(14) 0.36171(15) 0.0166(8) Uani d U . . 1.0 . .
O O5 0.2157(4) 0.51505(15) 0.34574(16) 0.0188(8) Uani d U . . 1.0 . .
O O6 0.1799(4) 0.45576(14) 0.27172(15) 0.0168(8) Uani d U . . 1.0 . .
N N1 0.1629(5) 0.30811(18) 0.34204(19) 0.0145(9) Uani d U . . 1.0 . .
N N2 -0.0737(5) 0.37080(18) 0.29353(19) 0.0169(9) Uani d U . . 1.0 . .
N N3 0.1200(5) 0.35083(18) 0.21256(19) 0.0157(9) Uani d U . . 1.0 . .
N N4 0.2391(5) 0.60904(19) 0.39803(19) 0.0161(9) Uani d U . . 1.0 . .
H H4 0.221(7) 0.579(3) 0.412(3) 0.019 Uiso d U . . 1.0 . .
N N5 0.4271(5) 0.59537(18) 0.3068(2) 0.0177(9) Uani d U . . 1.0 . .
N N6 0.1925(5) 0.5555(2) 0.22048(19) 0.0183(9) Uani d U . D 1.0 . .
H H6 0.169(7) 0.520(3) 0.226(3) 0.022 Uiso d U . . 1.0 . .
C C1 0.3907(6) 0.3614(2) 0.2895(2) 0.0198(11) Uani d U . . 1.0 . .
C C2 -0.0407(6) 0.5869(2) 0.3058(2) 0.0187(8) Uani d U . . 1.0 . .
C C3 0.1363(6) 0.6632(2) 0.2791(2) 0.0187(8) Uani d U . . 1.0 . .
C C4 0.1970(6) 0.4679(2) 0.3268(2) 0.0138(10) Uani d U . . 1.0 . .
C C5 0.0071(6) 0.2929(2) 0.3556(3) 0.0215(12) Uani d U . . 1.0 . .
H H5A 0.0131 0.2801 0.3964 0.026 Uiso calc U . R 1.0 . .
H H5B -0.0347 0.2637 0.3293 0.026 Uiso calc U . R 1.0 . .
C C6 -0.0969(7) 0.3408(3) 0.3474(3) 0.0279(13) Uani d U . . 1.0 . .
H H6A -0.2056 0.3289 0.3449 0.034 Uiso calc U . R 1.0 . .
H H6B -0.0761 0.3647 0.3817 0.034 Uiso calc U . R 1.0 . .
C C7 -0.1361(7) 0.3417(3) 0.2394(3) 0.0281(13) Uani d U . . 1.0 . .
H H7A -0.1333 0.3027 0.2472 0.034 Uiso calc U . R 1.0 . .
H H7B -0.245 0.3522 0.2283 0.034 Uiso calc U . R 1.0 . .
C C8 -0.0467(6) 0.3535(3) 0.1903(2) 0.0234(12) Uani d U . . 1.0 . .
H H8A -0.073 0.3896 0.1744 0.028 Uiso calc U . R 1.0 . .
H H8B -0.0716 0.327 0.1586 0.028 Uiso calc U . R 1.0 . .
C C9 -0.1474(7) 0.4240(3) 0.2962(3) 0.0317(15) Uani d U . . 1.0 . .
H H9A -0.2589 0.4195 0.2958 0.048 Uiso calc U . R 1.0 . .
H H9B -0.1271 0.4454 0.2623 0.048 Uiso calc U . R 1.0 . .
H H9C -0.105 0.4424 0.3322 0.048 Uiso calc U . R 1.0 . .
C C10 0.4099(6) 0.6194(2) 0.4093(2) 0.0196(11) Uani d U . . 1.0 . .
H H10A 0.448 0.6107 0.4504 0.024 Uiso calc U . R 1.0 . .
H H10B 0.4308 0.6577 0.4026 0.024 Uiso calc U . R 1.0 . .
C C11 0.4927(6) 0.5851(2) 0.3686(2) 0.0200(11) Uani d U . . 1.0 . .
H H11A 0.604 0.5938 0.3739 0.024 Uiso calc U . R 1.0 . .
H H11B 0.4806 0.5468 0.3781 0.024 Uiso calc U . R 1.0 . .
C C12 0.4637(6) 0.5510(2) 0.2672(3) 0.0218(11) Uani d U . . 1.0 . .
H H12A 0.4495 0.5161 0.2861 0.026 Uiso calc U . R 1.0 . .
H H12B 0.5727 0.5537 0.2599 0.026 Uiso calc U . R 1.0 . .
C C13 0.3594(6) 0.5541(2) 0.2096(2) 0.0216(11) Uani d U . . 1.0 . .
H H13A 0.3838 0.5867 0.1882 0.026 Uiso calc U . R 1.0 . .
H H13B 0.3773 0.5226 0.1853 0.026 Uiso calc U . R 1.0 . .
C C14 0.4893(7) 0.6471(2) 0.2863(3) 0.0220(12) Uani d U . . 1.0 . .
H H14A 0.6016 0.6446 0.2879 0.033 Uiso calc U . R 1.0 . .
H H14B 0.4628 0.6763 0.3117 0.033 Uiso calc U . R 1.0 . .
H H14C 0.444 0.6542 0.246 0.033 Uiso calc U . R 1.0 . .
C C15 0.2820(6) 0.2735(2) 0.3650(2) 0.0173(10) Uani d U . . 1.0 . .
C C16 0.2883(7) 0.2197(2) 0.3485(2) 0.0219(11) Uani d U . . 1.0 . .
C C17 0.4052(7) 0.1856(3) 0.3721(3) 0.0300(13) Uani d U . . 1.0 . .
C C18 0.5199(8) 0.2042(3) 0.4130(3) 0.0342(14) Uani d U . . 1.0 . .
C C19 0.5206(7) 0.2570(3) 0.4290(3) 0.0310(13) Uani d U . . 1.0 . .
C C20 0.4036(7) 0.2907(3) 0.4056(2) 0.0249(12) Uani d U . . 1.0 . .
C C21 0.2205(6) 0.3407(2) 0.1704(2) 0.0214(11) Uani d U . . 1.0 . .
C C22 0.2982(9) 0.3805(3) 0.1452(3) 0.0359(15) Uani d U . . 1.0 . .
C C23 0.4000(8) 0.3705(3) 0.1048(3) 0.0378(15) Uani d U . . 1.0 . .
C C24 0.4291(8) 0.3190(3) 0.0897(3) 0.0381(15) Uani d U . . 1.0 . .
C C25 0.3544(8) 0.2783(3) 0.1138(3) 0.0334(14) Uani d U . . 1.0 . .
C C26 0.2515(7) 0.2886(3) 0.1529(3) 0.0251(12) Uani d U . . 1.0 . .
C C27 0.1416(6) 0.6451(2) 0.4248(2) 0.0186(10) Uani d U . . 1.0 . .
C C28 0.0224(7) 0.6244(3) 0.4531(3) 0.0265(12) Uani d U . . 1.0 . .
C C29 -0.0792(8) 0.6561(3) 0.4773(3) 0.0318(13) Uani d U . . 1.0 . .
C C30 -0.0650(7) 0.7111(3) 0.4756(2) 0.0273(12) Uani d U . . 1.0 . .
C C31 0.0497(7) 0.7328(2) 0.4475(2) 0.0228(11) Uani d U . . 1.0 . .
C C32 0.1511(6) 0.7007(2) 0.4218(2) 0.0196(11) Uani d U . . 1.0 . .
C C2S 0.4209(19) 0.4708(5) 0.4659(6) 0.075(7) Uani d U P G 0.5 B -1
H H2S 0.4001 0.4454 0.4353 0.09 Uiso calc U P R 0.5 B -1
C C3S 0.3013(15) 0.4904(6) 0.4944(7) 0.078(6) Uani d U P G 0.5 B -1
H H3S 0.1988 0.4785 0.4832 0.094 Uiso calc U P R 0.5 B -1
C C4S 0.3316(17) 0.5276(6) 0.5391(7) 0.095(9) Uani d U P G 0.5 B -1
H H4S 0.2499 0.5411 0.5586 0.114 Uiso calc U P R 0.5 B -1
C C5S 0.4816(19) 0.5452(5) 0.5555(6) 0.077(5) Uani d U P G 0.5 B -1
H H5S 0.5023 0.5706 0.5861 0.092 Uiso calc U P R 0.5 B -1
C C6S 0.6012(15) 0.5255(6) 0.5271(6) 0.074(7) Uani d U P G 0.5 B -1
H H6S 0.7037 0.5375 0.5383 0.089 Uiso calc U P R 0.5 B -1
C C1S 0.5709(17) 0.4883(7) 0.4823(6) 0.080(5) Uani d U P G 0.5 B -1
C C7S 0.702(4) 0.4686(10) 0.4519(13) 0.104(8) Uani d U P . 0.5 B -1
H H7SA 0.6777 0.4327 0.4362 0.156 Uiso calc U P R 0.5 B -1
H H7SB 0.7957 0.4673 0.4797 0.156 Uiso calc U P R 0.5 B -1
H H7SC 0.717 0.4929 0.4197 0.156 Uiso calc U P R 0.5 B -1
C C13S 0.1010(14) 0.4847(6) 0.0332(5) 0.060(4) Uani d U P G 0.5 C -1
H H13S 0.1985 0.4815 0.0562 0.071 Uiso calc U P R 0.5 C -1
C C12S -0.0118(19) 0.4461(4) 0.0372(5) 0.059(4) Uani d U P G 0.5 C -1
H H12S 0.0086 0.4165 0.0629 0.071 Uiso calc U P R 0.5 C -1
C C11S -0.1545(16) 0.4509(5) 0.0037(7) 0.075(6) Uani d U P G 0.5 C -1
H H11S -0.2316 0.4245 0.0064 0.09 Uiso calc U P R 0.5 C -1
C C10S -0.1844(15) 0.4942(7) -0.0339(6) 0.076(5) Uani d U P G 0.5 C -1
H H10S -0.2819 0.4974 -0.0568 0.091 Uiso calc U P R 0.5 C -1
C C9S -0.072(2) 0.5328(5) -0.0378(6) 0.085(6) Uani d U P G 0.5 C -1
H H9S -0.092 0.5624 -0.0635 0.102 Uiso calc U P R 0.5 C -1
C C8S 0.0711(18) 0.5280(5) -0.0043(7) 0.069(4) Uani d U P G 0.5 C -1
C C14S 0.188(3) 0.5725(9) -0.0136(10) 0.087(6) Uani d U P . 0.5 C -1
H H14D 0.2854 0.5652 0.0106 0.13 Uiso calc U P R 0.5 C -1
H H14E 0.1469 0.6071 -0.0026 0.13 Uiso calc U P R 0.5 C -1
H H14F 0.2044 0.5734 -0.0549 0.13 Uiso calc U P R 0.5 C -1

loop_
_atom_site_aniso_label
_atom_site_aniso_U_11
_atom_site_aniso_U_22
_atom_site_aniso_U_33
_atom_site_aniso_U_12
_atom_site_aniso_U_13
_atom_site_aniso_U_23
Re1 0.01067(9) 0.01294(10) 0.01459(10) -0.00044(8) 0.00049(7) -0.00120(8)
Re2 0.01452(10) 0.01372(10) 0.01331(10) 0.00095(8) 0.00082(7) 0.00150(8)
F1 0.0340(19) 0.0185(17) 0.040(2) 0.0035(15) 0.0012(16) -0.0068(15)
F2 0.055(3) 0.026(2) 0.051(2) 0.0206(18) 0.023(2) 0.0089(17)
F3 0.049(2) 0.075(3) 0.036(2) 0.044(2) 0.0145(19) 0.021(2)
F4 0.028(2) 0.080(3) 0.031(2) 0.008(2) -0.0124(16) 0.002(2)
F5 0.032(2) 0.039(2) 0.0295(19) 0.0003(17) -0.0055(15) -0.0089(16)
F6 0.117(4) 0.026(2) 0.055(3) -0.012(2) 0.053(3) -0.0050(19)
F7 0.120(5) 0.077(4) 0.076(4) -0.034(3) 0.071(4) 0.000(3)
F8 0.059(3) 0.092(4) 0.036(2) 0.021(3) 0.030(2) 0.000(2)
F9 0.063(3) 0.044(2) 0.036(2) 0.033(2) 0.009(2) -0.0046(18)
F10 0.053(3) 0.025(2) 0.049(2) 0.0084(18) 0.020(2) -0.0027(17)
F11 0.043(2) 0.0243(19) 0.047(2) -0.0104(16) 0.0196(19) 0.0013(16)
F12 0.052(3) 0.050(3) 0.064(3) -0.012(2) 0.040(2) -0.005(2)
F13 0.041(2) 0.048(2) 0.030(2) 0.0072(18) 0.0106(17) -0.0135(18)
F14 0.043(2) 0.0208(17) 0.0267(18) 0.0031(15) 0.0024(16) -0.0053(14)
F15 0.0298(18) 0.0182(17) 0.0275(18) -0.0043(14) 0.0054(14) 0.0043(14)
F16 0.030(5) 0.025(6) 0.020(6) -0.004(4) -0.010(4) 0.007(4)
F17 0.038(5) 0.035(7) 0.027(6) 0.001(4) -0.014(4) 0.004(4)
F18 0.053(7) 0.032(8) 0.022(4) 0.019(5) -0.010(4) 0.004(4)
F19 0.059(8) 0.021(5) 0.021(4) 0.008(4) 0.003(4) 0.005(4)
F20 0.044(6) 0.016(4) 0.011(6) -0.003(4) 0.005(3) 0.000(4)
C33 0.027(4) 0.018(6) 0.014(5) 0.005(4) 0.004(4) 0.000(4)
C34 0.032(6) 0.015(5) 0.012(5) 0.006(4) 0.007(4) -0.003(4)
C35 0.045(6) 0.015(6) 0.015(5) 0.010(4) 0.004(4) -0.002(4)
C36 0.040(6) 0.019(6) 0.014(5) 0.014(4) 0.000(4) 0.000(4)
C37 0.036(5) 0.023(7) 0.020(6) 0.007(4) -0.006(4) 0.000(4)
C38 0.033(5) 0.021(7) 0.019(6) 0.004(4) 0.001(5) 0.005(5)
F16A 0.038(9) 0.022(7) 0.028(11) 0.001(5) -0.015(7) 0.014(6)
F17A 0.052(7) 0.027(8) 0.026(9) 0.001(5) -0.015(6) 0.009(6)
F18A 0.064(10) 0.030(10) 0.019(6) 0.013(7) -0.011(7) 0.007(5)
F19A 0.075(13) 0.019(7) 0.022(7) 0.008(6) 0.003(7) 0.007(5)
F20A 0.057(8) 0.022(8) 0.017(9) 0.002(6) -0.001(5) 0.004(6)
C33A 0.035(6) 0.014(7) 0.010(6) 0.012(5) 0.004(5) -0.002(5)
C34A 0.052(9) 0.018(8) 0.018(8) 0.006(6) 0.001(7) 0.000(6)
C35A 0.055(9) 0.013(8) 0.014(7) 0.012(6) 0.003(6) 0.000(5)
C36A 0.060(9) 0.021(8) 0.021(8) 0.006(6) -0.009(7) 0.008(6)
C37A 0.045(7) 0.017(8) 0.017(7) 0.009(6) -0.006(6) 0.001(6)
C38A 0.040(7) 0.015(8) 0.012(8) 0.009(5) 0.000(6) 0.003(6)
O1 0.0153(19) 0.044(3) 0.043(3) 0.0057(18) 0.0053(18) 0.006(2)
O2 0.018(2) 0.048(3) 0.044(3) -0.0011(19) 0.0019(18) -0.006(2)
O3 0.044(3) 0.020(2) 0.026(2) 0.0052(19) -0.0019(19) 0.0074(17)
O4 0.0225(19) 0.0116(17) 0.0146(17) -0.0011(14) -0.0020(14) 0.0003(13)
O5 0.0208(19) 0.0128(17) 0.0224(19) -0.0043(15) 0.0009(15) 0.0004(14)
O6 0.027(2) 0.0125(18) 0.0107(16) -0.0009(15) 0.0010(14) 0.0089(13)
N1 0.0112(19) 0.014(2) 0.018(2) 0.0018(15) 0.0007(15) 0.0002(16)
N2 0.014(2) 0.013(2) 0.023(2) 0.0022(16) -0.0003(16) -0.0024(17)
N3 0.0119(19) 0.017(2) 0.018(2) 0.0038(16) -0.0012(15) -0.0018(16)
N4 0.015(2) 0.016(2) 0.016(2) -0.0034(16) -0.0021(16) 0.0019(17)
N5 0.016(2) 0.015(2) 0.022(2) -0.0013(17) 0.0017(16) 0.0040(17)
N6 0.022(2) 0.017(2) 0.016(2) 0.0036(18) 0.0042(16) 0.0027(17)
C1 0.017(2) 0.021(3) 0.021(3) -0.0007(19) 0.0005(19) 0.002(2)
C2 0.0118(16) 0.029(2) 0.0141(17) -0.0006(14) -0.0057(13) -0.0024(15)
C3 0.0118(16) 0.029(2) 0.0141(17) -0.0006(14) -0.0057(13) -0.0024(15)
C4 0.011(2) 0.010(2) 0.020(2) -0.0044(17) -0.0011(18) 0.0019(17)
C5 0.016(2) 0.022(3) 0.027(3) -0.001(2) 0.005(2) 0.004(2)
C6 0.021(3) 0.031(3) 0.033(3) 0.002(2) 0.006(2) 0.002(2)
C7 0.018(3) 0.035(3) 0.031(3) -0.002(2) 0.000(2) -0.008(2)
C8 0.017(2) 0.031(3) 0.019(3) 0.003(2) -0.0070(19) -0.004(2)
C9 0.018(3) 0.023(3) 0.055(4) 0.005(2) 0.008(3) -0.004(3)
C10 0.016(2) 0.019(3) 0.023(3) -0.005(2) -0.0039(19) 0.005(2)
C11 0.016(2) 0.017(3) 0.026(3) -0.003(2) -0.0015(19) 0.004(2)
C12 0.019(3) 0.017(3) 0.030(3) 0.003(2) 0.004(2) 0.002(2)
C13 0.023(3) 0.017(3) 0.026(3) 0.002(2) 0.009(2) 0.002(2)
C14 0.022(3) 0.017(3) 0.027(3) -0.002(2) 0.005(2) 0.005(2)
C15 0.017(2) 0.021(2) 0.015(2) 0.0041(18) 0.0062(18) 0.0036(18)
C16 0.024(3) 0.021(3) 0.022(3) 0.006(2) 0.008(2) 0.003(2)
C17 0.034(3) 0.032(3) 0.027(3) 0.017(2) 0.014(2) 0.010(2)
C18 0.030(3) 0.053(3) 0.022(3) 0.020(2) 0.011(2) 0.011(2)
C19 0.020(3) 0.053(3) 0.020(3) 0.012(2) 0.002(2) 0.006(2)
C20 0.023(3) 0.034(3) 0.018(3) 0.004(2) 0.002(2) 0.001(2)
C21 0.022(3) 0.026(3) 0.017(2) 0.008(2) 0.001(2) 0.0005(19)
C22 0.048(4) 0.034(3) 0.028(3) -0.003(3) 0.014(3) -0.006(2)
C23 0.026(3) 0.058(4) 0.031(3) -0.005(3) 0.008(2) -0.003(3)
C24 0.034(3) 0.061(4) 0.021(3) 0.013(3) 0.010(2) -0.001(3)
C25 0.034(3) 0.044(3) 0.022(3) 0.020(2) 0.002(2) -0.003(2)
C26 0.027(3) 0.027(3) 0.021(3) 0.010(2) -0.001(2) -0.002(2)
C27 0.020(2) 0.020(2) 0.015(2) -0.0043(19) -0.0016(19) -0.0011(18)
C28 0.030(3) 0.025(3) 0.026(3) -0.007(2) 0.006(2) -0.001(2)
C29 0.033(3) 0.037(3) 0.027(3) -0.008(2) 0.009(2) -0.004(2)
C30 0.031(3) 0.036(3) 0.016(3) 0.000(2) 0.005(2) -0.009(2)
C31 0.027(3) 0.023(3) 0.016(3) 0.002(2) -0.004(2) -0.002(2)
C32 0.023(3) 0.022(2) 0.013(2) -0.0032(19) -0.0011(19) 0.0021(19)
C2S 0.111(10) 0.040(12) 0.058(12) -0.037(7) -0.059(8) 0.037(10)
C3S 0.110(11) 0.040(9) 0.069(10) -0.038(8) -0.051(8) 0.038(7)
C4S 0.117(13) 0.068(16) 0.087(15) -0.044(9) -0.040(9) 0.024(13)
C5S 0.115(12) 0.048(10) 0.054(9) -0.046(8) -0.045(8) 0.028(7)
C6S 0.106(12) 0.048(13) 0.053(11) -0.046(8) -0.050(8) 0.034(11)
C1S 0.113(11) 0.053(9) 0.055(9) -0.031(7) -0.057(7) 0.037(6)
C7S 0.143(13) 0.068(15) 0.091(13) -0.002(10) -0.025(11) 0.067(10)
C13S 0.093(10) 0.056(9) 0.036(8) 0.002(7) 0.036(7) -0.017(6)
C12S 0.087(10) 0.057(10) 0.042(8) 0.004(7) 0.035(7) -0.017(6)
C11S 0.097(11) 0.074(13) 0.059(10) 0.006(8) 0.030(8) -0.018(8)
C10S 0.113(12) 0.071(12) 0.047(9) 0.012(8) 0.026(8) -0.020(8)
C9S 0.122(11) 0.076(12) 0.059(11) 0.006(8) 0.025(9) -0.017(9)
C8S 0.117(11) 0.056(9) 0.041(8) 0.004(7) 0.037(7) -0.019(6)
C14S 0.139(14) 0.063(11) 0.070(13) -0.013(10) 0.055(11) -0.027(9)

loop_
_atom_type_symbol
_atom_type_description
_atom_type_scat_dispersion_real
_atom_type_scat_dispersion_imag
_atom_type_scat_source
C C 0.0033 0.0016 'International Tables Vol C Tables 4.2.6.8 and 6.1.1.4'
H H 0.0000 0.0000 'International Tables Vol C Tables 4.2.6.8 and 6.1.1.4'
F F 0.0171 0.0103 'International Tables Vol C Tables 4.2.6.8 and 6.1.1.4'
N N 0.0061 0.0033 'International Tables Vol C Tables 4.2.6.8 and 6.1.1.4'
O O 0.0106 0.0060 'International Tables Vol C Tables 4.2.6.8 and 6.1.1.4'
Re Re -1.0185 7.2310 'International Tables Vol C Tables 4.2.6.8 and 6.1.1.4'

loop_
_geom_angle_atom_site_label_1
_geom_angle_atom_site_label_2
_geom_angle_atom_site_label_3
_geom_angle
C1 Re1 N3 95.6(2)
C1 Re1 N1 95.2(2)
N3 Re1 N1 109.59(19)
C1 Re1 O4 97.3(2)
N3 Re1 O4 150.24(16)
N1 Re1 O4 95.82(16)
C1 Re1 O6 94.8(2)
N3 Re1 O6 91.98(16)
N1 Re1 O6 155.15(16)
O4 Re1 O6 60.33(13)
C1 Re1 N2 173.9(2)
N3 Re1 N2 81.15(17)
N1 Re1 N2 81.15(17)
O4 Re1 N2 87.96(15)
O6 Re1 N2 90.49(15)
C3 Re2 C2 87.2(2)
C3 Re2 O5 173.33(19)
C2 Re2 O5 92.5(2)
C3 Re2 N4 99.1(2)
C2 Re2 N4 98.8(2)
O5 Re2 N4 74.34(16)
C3 Re2 N6 98.4(2)
C2 Re2 N6 99.2(2)
O5 Re2 N6 88.23(16)
N4 Re2 N6 155.37(17)
C3 Re2 N5 96.4(2)
C2 Re2 N5 176.4(2)
O5 Re2 N5 83.90(15)
N4 Re2 N5 80.32(17)
N6 Re2 N5 80.63(17)
C38 C33 C34 116.1(8)
C38 C33 N6 119.5(10)
C34 C33 N6 124.3(11)
F20 C34 C35 117.5(9)
F20 C34 C33 120.8(9)
C35 C34 C33 121.6(10)
F19 C35 C36 120.5(9)
F19 C35 C34 119.4(11)
C36 C35 C34 120.2(9)
F18 C36 C37 119.7(11)
F18 C36 C35 120.2(10)
C37 C36 C35 120.1(8)
F17 C37 C36 121.7(9)
F17 C37 C38 119.1(10)
C36 C37 C38 119.1(10)
F16 C38 C33 119.1(8)
F16 C38 C37 118.1(10)
C33 C38 C37 122.7(10)
C38A C33A C34A 115.5(11)
C38A C33A N6 121.3(15)
C34A C33A N6 122.2(14)
F20A C34A C33A 121.2(12)
F20A C34A C35A 116.8(12)
C33A C34A C35A 121.8(12)
F19A C35A C36A 121.2(11)
F19A C35A C34A 119.0(13)
C36A C35A C34A 119.7(11)
F18A C36A C35A 119.1(12)
F18A C36A C37A 120.7(13)
C35A C36A C37A 120.1(10)
F17A C37A C36A 120.5(11)
F17A C37A C38A 119.8(13)
C36A C37A C38A 119.6(12)
F16A C38A C37A 118.7(12)
F16A C38A C33A 118.4(11)
C37A C38A C33A 122.8(12)
C4 O4 Re1 94.1(3)
C4 O5 Re2 132.9(3)
C4 O6 Re1 90.9(3)
C15 N1 C5 114.9(4)
C15 N1 Re1 126.7(3)
C5 N1 Re1 118.4(3)
C9 N2 C6 108.3(5)
C9 N2 C7 110.8(5)
C6 N2 C7 112.3(5)
C9 N2 Re1 116.8(4)
C6 N2 Re1 103.9(3)
C7 N2 Re1 104.6(3)
C21 N3 C8 115.9(4)
C21 N3 Re1 125.6(3)
C8 N3 Re1 118.1(3)
C27 N4 C10 116.6(4)
C27 N4 Re2 115.8(3)
C10 N4 Re2 109.9(3)
C27 N4 H4 105.(4)
C10 N4 H4 108.(4)
Re2 N4 H4 100.(4)
C11 N5 C12 111.7(4)
C11 N5 C14 109.7(4)
C12 N5 C14 109.5(4)
C11 N5 Re2 106.2(3)
C12 N5 Re2 105.0(3)
C14 N5 Re2 114.6(3)
C33 N6 C13 114.4(13)
C33A N6 C13 116.1(19)
C33 N6 Re2 114.3(15)
C33A N6 Re2 119.(2)
C13 N6 Re2 109.9(3)
C33 N6 H6 109.(4)
C33A N6 H6 102.(4)
C13 N6 H6 104.(4)
Re2 N6 H6 104.(4)
O1 C1 Re1 177.7(5)
O2 C2 Re2 178.9(6)
O3 C3 Re2 176.2(5)
O5 C4 O4 121.8(5)
O5 C4 O6 123.5(5)
O4 C4 O6 114.6(4)
N1 C5 C6 109.2(5)
N1 C5 H5A 109.9
C6 C5 H5A 109.9
N1 C5 H5B 109.9
C6 C5 H5B 109.9
H5A C5 H5B 108.3
N2 C6 C5 111.4(5)
N2 C6 H6A 109.3
C5 C6 H6A 109.3
N2 C6 H6B 109.3
C5 C6 H6B 109.3
H6A C6 H6B 108.0
C8 C7 N2 111.7(5)
C8 C7 H7A 109.3
N2 C7 H7A 109.3
C8 C7 H7B 109.3
N2 C7 H7B 109.3
H7A C7 H7B 107.9
C7 C8 N3 108.3(4)
C7 C8 H8A 110.0
N3 C8 H8A 110.0
C7 C8 H8B 110.0
N3 C8 H8B 110.0
H8A C8 H8B 108.4
N2 C9 H9A 109.5
N2 C9 H9B 109.5
H9A C9 H9B 109.5
N2 C9 H9C 109.5
H9A C9 H9C 109.5
H9B C9 H9C 109.5
N4 C10 C11 109.6(4)
N4 C10 H10A 109.8
C11 C10 H10A 109.8
N4 C10 H10B 109.8
C11 C10 H10B 109.8
H10A C10 H10B 108.2
N5 C11 C10 109.7(4)
N5 C11 H11A 109.7
C10 C11 H11A 109.7
N5 C11 H11B 109.7
C10 C11 H11B 109.7
H11A C11 H11B 108.2
N5 C12 C13 110.2(4)
N5 C12 H12A 109.6
C13 C12 H12A 109.6
N5 C12 H12B 109.6
C13 C12 H12B 109.6
H12A C12 H12B 108.1
N6 C13 C12 110.3(4)
N6 C13 H13A 109.6
C12 C13 H13A 109.6
N6 C13 H13B 109.6
C12 C13 H13B 109.6
H13A C13 H13B 108.1
N5 C14 H14A 109.5
N5 C14 H14B 109.5
H14A C14 H14B 109.5
N5 C14 H14C 109.5
H14A C14 H14C 109.5
H14B C14 H14C 109.5
C20 C15 C16 115.2(5)
C20 C15 N1 122.1(5)
C16 C15 N1 122.7(5)
F1 C16 C17 118.0(5)
F1 C16 C15 119.8(5)
C17 C16 C15 122.3(6)
F2 C17 C18 120.2(6)
F2 C17 C16 119.6(6)
C18 C17 C16 120.2(6)
F3 C18 C17 120.4(7)
F3 C18 C19 120.3(6)
C17 C18 C19 119.4(6)
F4 C19 C18 120.2(6)
F4 C19 C20 119.6(6)
C18 C19 C20 120.2(6)
F5 C20 C19 117.6(6)
F5 C20 C15 119.7(5)
C19 C20 C15 122.7(6)
C22 C21 C26 115.5(6)
C22 C21 N3 122.9(5)
C26 C21 N3 121.6(5)
F6 C22 C21 119.1(6)
F6 C22 C23 117.9(6)
C21 C22 C23 122.9(7)
F7 C23 C24 120.0(6)
F7 C23 C22 120.2(7)
C24 C23 C22 119.8(7)
F8 C24 C25 120.7(7)
F8 C24 C23 120.2(7)
C25 C24 C23 119.1(6)
F9 C25 C24 119.7(6)
F9 C25 C26 119.5(7)
C24 C25 C26 120.8(6)
F10 C26 C25 119.2(6)
F10 C26 C21 118.9(5)
C25 C26 C21 121.9(6)
C32 C27 C28 116.4(5)
C32 C27 N4 124.3(5)
C28 C27 N4 119.1(5)
F11 C28 C29 119.6(6)
F11 C28 C27 117.8(5)
C29 C28 C27 122.6(6)
F12 C29 C28 120.6(6)
F12 C29 C30 119.2(6)
C28 C29 C30 120.2(6)
F13 C30 C31 120.9(6)
F13 C30 C29 120.3(6)
C31 C30 C29 118.7(6)
F14 C31 C30 119.7(5)
F14 C31 C32 119.1(5)
C30 C31 C32 121.2(6)
F15 C32 C31 117.7(5)
F15 C32 C27 121.4(5)
C31 C32 C27 120.8(5)
C3S C2S C1S 120.0
C3S C2S H2S 120.0
C1S C2S H2S 120.0
C2S C3S C4S 120.0
C2S C3S H3S 120.0
C4S C3S H3S 120.0
C5S C4S C3S 120.0
C5S C4S H4S 120.0
C3S C4S H4S 120.0
C4S C5S C6S 120.0
C4S C5S H5S 120.0
C6S C5S H5S 120.0
C1S C6S C5S 120.0
C1S C6S H6S 120.0
C5S C6S H6S 120.0
C6S C1S C2S 120.0
C6S C1S C7S 118.8(17)
C2S C1S C7S 121.2(17)
C1S C7S H7SA 109.5
C1S C7S H7SB 109.5
H7SA C7S H7SB 109.5
C1S C7S H7SC 109.5
H7SA C7S H7SC 109.5
H7SB C7S H7SC 109.5
C12S C13S C8S 120.0
C12S C13S H13S 120.0
C8S C13S H13S 120.0
C13S C12S C11S 120.0
C13S C12S H12S 120.0
C11S C12S H12S 120.0
C12S C11S C10S 120.0
C12S C11S H11S 120.0
C10S C11S H11S 120.0
C11S C10S C9S 120.0
C11S C10S H10S 120.0
C9S C10S H10S 120.0
C8S C9S C10S 120.0
C8S C9S H9S 120.0
C10S C9S H9S 120.0
C9S C8S C13S 120.0
C9S C8S C14S 115.1(17)
C13S C8S C14S 124.9(17)
C8S C14S H14D 109.5
C8S C14S H14E 109.5
H14D C14S H14E 109.5
C8S C14S H14F 109.5
H14D C14S H14F 109.5
H14E C14S H14F 109.5

loop_
_geom_bond_atom_site_label_1
_geom_bond_atom_site_label_2
_geom_bond_distance
Re1 C1 1.846(5)
Re1 N3 1.920(4)
Re1 N1 1.933(4)
Re1 O4 2.134(4)
Re1 O6 2.203(4)
Re1 N2 2.238(4)
Re2 C3 1.864(6)
Re2 C2 1.872(5)
Re2 O5 2.177(4)
Re2 N4 2.186(4)
Re2 N6 2.193(5)
Re2 N5 2.223(4)
F1 C16 1.332(7)
F2 C17 1.340(8)
F3 C18 1.339(7)
F4 C19 1.341(7)
F5 C20 1.337(7)
F6 C22 1.337(8)
F7 C23 1.338(9)
F8 C24 1.338(7)
F9 C25 1.352(8)
F10 C26 1.340(7)
F11 C28 1.343(7)
F12 C29 1.340(7)
F13 C30 1.335(7)
F14 C31 1.346(7)
F15 C32 1.335(6)
F16 C38 1.351(11)
F17 C37 1.336(12)
F18 C36 1.349(9)
F19 C35 1.338(11)
F20 C34 1.349(12)
C33 C38 1.376(12)
C33 C34 1.390(11)
C33 N6 1.435(10)
C34 C35 1.384(11)
C35 C36 1.363(15)
C36 C37 1.361(15)
C37 C38 1.390(11)
F16A C38A 1.353(13)
F17A C37A 1.339(14)
F18A C36A 1.348(12)
F19A C35A 1.336(13)
F20A C34A 1.348(14)
C33A C38A 1.383(14)
C33A C34A 1.391(14)
C33A N6 1.453(13)
C34A C35A 1.393(14)
C35A C36A 1.362(17)
C36A C37A 1.363(17)
C37A C38A 1.381(13)
O1 C1 1.169(7)
O2 C2 1.159(7)
O3 C3 1.172(7)
O4 C4 1.295(6)
O5 C4 1.260(6)
O6 C4 1.296(6)
N1 C15 1.406(7)
N1 C5 1.484(7)
N2 C9 1.483(7)
N2 C6 1.485(8)
N2 C7 1.488(7)
N3 C21 1.411(7)
N3 C8 1.486(7)
N4 C27 1.431(7)
N4 C10 1.506(7)
N4 H4 0.83(6)
N5 C11 1.491(7)
N5 C12 1.496(7)
N5 C14 1.501(7)
N6 C13 1.511(7)
N6 H6 0.93(6)
C5 C6 1.499(8)
C5 H5A 0.99
C5 H5B 0.99
C6 H6A 0.99
C6 H6B 0.99
C7 C8 1.482(8)
C7 H7A 0.99
C7 H7B 0.99
C8 H8A 0.99
C8 H8B 0.99
C9 H9A 0.98
C9 H9B 0.98
C9 H9C 0.98
C10 C11 1.517(8)
C10 H10A 0.99
C10 H10B 0.99
C11 H11A 0.99
C11 H11B 0.99
C12 C13 1.517(8)
C12 H12A 0.99
C12 H12B 0.99
C13 H13A 0.99
C13 H13B 0.99
C14 H14A 0.98
C14 H14B 0.98
C14 H14C 0.98
C15 C20 1.395(8)
C15 C16 1.400(8)
C16 C17 1.390(8)
C17 C18 1.370(10)
C18 C19 1.371(10)
C19 C20 1.382(8)
C21 C22 1.374(9)
C21 C26 1.399(8)
C22 C23 1.386(9)
C23 C24 1.365(11)
C24 C25 1.364(10)
C25 C26 1.374(8)
C27 C32 1.394(8)
C27 C28 1.395(8)
C28 C29 1.359(9)
C29 C30 1.380(9)
C30 C31 1.371(9)
C31 C32 1.380(8)
C2S C3S 1.39
C2S C1S 1.39
C2S H2S 0.95
C3S C4S 1.39
C3S H3S 0.95
C4S C5S 1.39
C4S H4S 0.95
C5S C6S 1.39
C5S H5S 0.95
C6S C1S 1.39
C6S H6S 0.95
C1S C7S 1.50(3)
C7S H7SA 0.98
C7S H7SB 0.98
C7S H7SC 0.98
C13S C12S 1.39
C13S C8S 1.39
C13S H13S 0.95
C12S C11S 1.39
C12S H12S 0.95
C11S C10S 1.39
C11S H11S 0.95
C10S C9S 1.39
C10S H10S 0.95
C9S C8S 1.39
C9S H9S 0.95
C8S C14S 1.54(3)
C14S H14D 0.98
C14S H14E 0.98
C14S H14F 0.98

loop_
_geom_hbond_atom_site_label_D
_geom_hbond_atom_site_label_H
_geom_hbond_atom_site_label_A
_geom_hbond_distance_DH
_geom_hbond_distance_HA
_geom_hbond_distance_DA
_geom_hbond_angle_DHA
N6 H6 O6 0.93(6) 1.91(7) 2.765(6) 152.(5)
N4 H4 O5 0.83(6) 2.20(6) 2.636(6) 113.(5)

loop_
_geom_torsion_atom_site_label_1
_geom_torsion_atom_site_label_2
_geom_torsion_atom_site_label_3
_geom_torsion_atom_site_label_4
_geom_torsion
C38 C33 C34 F20 178.(2)
N6 C33 C34 F20 -5.(4)
C38 C33 C34 C35 0.(4)
N6 C33 C34 C35 178.(3)
F20 C34 C35 F19 4.(3)
C33 C34 C35 F19 -179.(2)
F20 C34 C35 C36 -176.4(16)
C33 C34 C35 C36 1.(3)
F19 C35 C36 F18 -1.(2)
C34 C35 C36 F18 178.9(18)
F19 C35 C36 C37 -179.7(16)
C34 C35 C36 C37 0.(3)
F18 C36 C37 F17 0.(3)
C35 C36 C37 F17 178.7(16)
F18 C36 C37 C38 178.(2)
C35 C36 C37 C38 -3.(3)
C34 C33 C38 F16 179.(2)
N6 C33 C38 F16 2.(4)
C34 C33 C38 C37 -4.(4)
N6 C33 C38 C37 179.(3)
F17 C37 C38 F16 0.(3)
C36 C37 C38 F16 -177.5(19)
F17 C37 C38 C33 -177.(2)
C36 C37 C38 C33 5.(4)
C38A C33A C34A F20A 177.(3)
N6 C33A C34A F20A 8.(6)
C38A C33A C34A C35A -8.(6)
N6 C33A C34A C35A -177.(4)
F20A C34A C35A F19A -1.(5)
C33A C34A C35A F19A -176.(3)
F20A C34A C35A C36A -178.(3)
C33A C34A C35A C36A 6.(5)
F19A C35A C36A F18A -1.(4)
C34A C35A C36A F18A 177.(3)
F19A C35A C36A C37A -179.(3)
C34A C35A C36A C37A -2.(4)
F18A C36A C37A F17A -2.(4)
C35A C36A C37A F17A 177.(3)
F18A C36A C37A C38A -179.(3)
C35A C36A C37A C38A 0.(4)
F17A C37A C38A F16A 3.(5)
C36A C37A C38A F16A -179.(3)
F17A C37A C38A C33A -179.(3)
C36A C37A C38A C33A -2.(5)
C34A C33A C38A F16A -177.(4)
N6 C33A C38A F16A -7.(6)
C34A C33A C38A C37A 6.(6)
N6 C33A C38A C37A 175.(4)
C38 C33 N6 C33A 20.(20)
C34 C33 N6 C33A -150.(30)
C38 C33 N6 C13 128.(2)
C34 C33 N6 C13 -49.(3)
C38 C33 N6 Re2 -104.(3)
C34 C33 N6 Re2 79.(3)
C38A C33A N6 C33 -150.(30)
C34A C33A N6 C33 20.(20)
C38A C33A N6 C13 133.(3)
C34A C33A N6 C13 -59.(4)
C38A C33A N6 Re2 -92.(4)
C34A C33A N6 Re2 76.(4)
Re2 O5 C4 O4 -164.6(3)
Re2 O5 C4 O6 18.0(8)
Re1 O4 C4 O5 -174.8(4)
Re1 O4 C4 O6 2.8(5)
Re1 O6 C4 O5 174.9(5)
Re1 O6 C4 O4 -2.7(4)
C15 N1 C5 C6 160.8(5)
Re1 N1 C5 C6 -22.2(6)
C9 N2 C6 C5 -165.4(5)
C7 N2 C6 C5 71.9(6)
Re1 N2 C6 C5 -40.5(5)
N1 C5 C6 N2 42.6(6)
C9 N2 C7 C8 89.6(6)
C6 N2 C7 C8 -149.0(5)
Re1 N2 C7 C8 -37.0(6)
N2 C7 C8 N3 44.7(7)
C21 N3 C8 C7 156.8(5)
Re1 N3 C8 C7 -30.6(6)
C27 N4 C10 C11 -168.7(4)
Re2 N4 C10 C11 -34.4(5)
C12 N5 C11 C10 -160.5(4)
C14 N5 C11 C10 77.9(5)
Re2 N5 C11 C10 -46.5(5)
N4 C10 C11 N5 55.3(6)
C11 N5 C12 C13 163.5(4)
C14 N5 C12 C13 -74.8(5)
Re2 N5 C12 C13 48.7(5)
C33 N6 C13 C12 159.5(13)
C33A N6 C13 C12 167.7(17)
Re2 N6 C13 C12 29.3(5)
N5 C12 C13 N6 -53.7(6)
C5 N1 C15 C20 -117.7(6)
Re1 N1 C15 C20 65.5(7)
C5 N1 C15 C16 62.9(7)
Re1 N1 C15 C16 -113.9(5)
C20 C15 C16 F1 -178.0(5)
N1 C15 C16 F1 1.4(8)
C20 C15 C16 C17 1.7(8)
N1 C15 C16 C17 -178.9(5)
F1 C16 C17 F2 -0.6(8)
C15 C16 C17 F2 179.7(5)
F1 C16 C17 C18 179.5(5)
C15 C16 C17 C18 -0.1(9)
F2 C17 C18 F3 -2.1(9)
C16 C17 C18 F3 177.7(5)
F2 C17 C18 C19 178.3(5)
C16 C17 C18 C19 -1.9(9)
F3 C18 C19 F4 1.6(9)
C17 C18 C19 F4 -178.8(6)
F3 C18 C19 C20 -177.3(6)
C17 C18 C19 C20 2.3(9)
F4 C19 C20 F5 -0.3(9)
C18 C19 C20 F5 178.7(5)
F4 C19 C20 C15 -179.6(5)
C18 C19 C20 C15 -0.6(9)
C16 C15 C20 F5 179.4(5)
N1 C15 C20 F5 0.0(8)
C16 C15 C20 C19 -1.3(8)
N1 C15 C20 C19 179.2(5)
C8 N3 C21 C22 97.6(7)
Re1 N3 C21 C22 -74.4(7)
C8 N3 C21 C26 -84.8(7)
Re1 N3 C21 C26 103.2(6)
C26 C21 C22 F6 -179.7(6)
N3 C21 C22 F6 -2.0(10)
C26 C21 C22 C23 0.5(10)
N3 C21 C22 C23 178.3(6)
F6 C22 C23 F7 2.0(11)
C21 C22 C23 F7 -178.2(7)
F6 C22 C23 C24 178.6(7)
C21 C22 C23 C24 -1.6(11)
F7 C23 C24 F8 -3.1(11)
C22 C23 C24 F8 -179.6(6)
F7 C23 C24 C25 178.0(7)
C22 C23 C24 C25 1.4(11)
F8 C24 C25 F9 -0.2(10)
C23 C24 C25 F9 178.8(6)
F8 C24 C25 C26 -179.1(6)
C23 C24 C25 C26 -0.2(10)
F9 C25 C26 F10 0.5(9)
C24 C25 C26 F10 179.4(6)
F9 C25 C26 C21 -179.9(5)
C24 C25 C26 C21 -1.0(10)
C22 C21 C26 F10 -179.6(6)
N3 C21 C26 F10 2.6(8)
C22 C21 C26 C25 0.8(9)
N3 C21 C26 C25 -177.0(5)
C10 N4 C27 C32 49.6(7)
Re2 N4 C27 C32 -82.0(6)
C10 N4 C27 C28 -134.5(5)
Re2 N4 C27 C28 93.9(5)
C32 C27 C28 F11 177.9(5)
N4 C27 C28 F11 1.6(8)
C32 C27 C28 C29 -0.7(9)
N4 C27 C28 C29 -177.0(6)
F11 C28 C29 F12 0.8(10)
C27 C28 C29 F12 179.4(6)
F11 C28 C29 C30 -180.0(6)
C27 C28 C29 C30 -1.4(10)
F12 C29 C30 F13 0.0(9)
C28 C29 C30 F13 -179.2(6)
F12 C29 C30 C31 -178.6(6)
C28 C29 C30 C31 2.2(10)
F13 C30 C31 F14 -0.1(8)
C29 C30 C31 F14 178.6(5)
F13 C30 C31 C32 -179.5(5)
C29 C30 C31 C32 -0.8(9)
F14 C31 C32 F15 -1.6(8)
C30 C31 C32 F15 177.9(5)
F14 C31 C32 C27 179.3(5)
C30 C31 C32 C27 -1.3(8)
C28 C27 C32 F15 -177.1(5)
N4 C27 C32 F15 -1.1(8)
C28 C27 C32 C31 2.0(8)
N4 C27 C32 C31 178.1(5)
C1S C2S C3S C4S 0
C2S C3S C4S C5S 0
C3S C4S C5S C6S 0
C4S C5S C6S C1S 0
C5S C6S C1S C2S 0
C5S C6S C1S C7S 179.0(17)
C3S C2S C1S C6S 0
C3S C2S C1S C7S -179.0(17)
C8S C13S C12S C11S 0
C13S C12S C11S C10S 0
C12S C11S C10S C9S 0
C11S C10S C9S C8S 0
C10S C9S C8S C13S 0
C10S C9S C8S C14S 178.6(15)
C12S C13S C8S C9S 0
C12S C13S C8S C14S -178.4(16)
